data_7057378
loop_
_publ_author_name
'Gamekkanda, Janaka C.'
'Sinha, Abhijeet S.'
'Desper, John'
'\/Dakovi\'c, Marijana'
'Aaker\"oy, Christer B.'

_publ_section_title
;
 Competition between hydrogen bonds and halogen bonds: a structural study
;
_journal_issue 13
_journal_name_full 'New Journal of Chemistry'
_journal_page_first 10539
_journal_paper_doi 10.1039/C8NJ00537K
_journal_volume 42
_journal_year 2018
_chemical_formula_moiety 'C10 H10 I2 O2, H2 O '
_chemical_formula_sum 'C10 H12 I2 O3'
_chemical_formula_weight 434.00
_space_group_crystal_system tetragonal
_space_group_IT_number 84
_space_group_name_Hall '-P 4c'
_space_group_name_H-M_alt 'P 42/m'
_symmetry_space_group_name_Hall '-P 4c'
_symmetry_space_group_name_H-M 'P 42/m'
_atom_sites_solution_hydrogens mixed
_audit_creation_method SHELXL-2013
_audit_update_record
;
2018-01-29 deposited with the CCDC.
2018-04-16 downloaded from the CCDC.
;
_cell_angle_alpha 90
_cell_angle_beta 90
_cell_angle_gamma 90
_cell_formula_units_Z 2
_cell_length_a 8.5167(5)
_cell_length_b 8.5167(5)
_cell_length_c 8.8404(9)
_cell_measurement_reflns_used 1458
_cell_measurement_temperature 296(2)
_cell_measurement_theta_max 30.4360
_cell_measurement_theta_min 5.1350
_cell_volume 641.23(8)
_computing_cell_refinement
;
CrysAlisPro, Agilent Technologies, Version 1.171.37.35 
;
_computing_data_collection
;
CrysAlisPro, Agilent Technologies, Version 1.171.37.35
;
_computing_data_reduction
;
CrysAlisPro, Agilent Technologies, Version 1.171.37.35 
;
_computing_molecular_graphics
;
Mercury (Bruno et al., 2002)
;
_computing_publication_material
;
SHELXL-2014/7 (Sheldrick, 2013) and PLATON (Spek, 2003)
;
_computing_structure_refinement
;
SHELXL-2014/7 (Sheldrick, 2014)
;
_computing_structure_solution
;
SHELXS-2014/7 (Sheldrick, 2014)
;
_diffrn_ambient_temperature 296(2)
_diffrn_measured_fraction_theta_full 0.994
_diffrn_measured_fraction_theta_max 0.929
_diffrn_measurement_device 'four-circle diffractometer'
_diffrn_measurement_device_type 'Xcalibur, Sapphire3'
_diffrn_radiation_monochromator graphite
_diffrn_radiation_type MoK\a
_diffrn_radiation_wavelength 0.71073
_diffrn_reflns_av_R_equivalents 0.0357
_diffrn_reflns_av_unetI/netI 0.0303
_diffrn_reflns_limit_h_max 11
_diffrn_reflns_limit_h_min -12
_diffrn_reflns_limit_k_max 12
_diffrn_reflns_limit_k_min -12
_diffrn_reflns_limit_l_max 12
_diffrn_reflns_limit_l_min -13
_diffrn_reflns_number 5273
_diffrn_reflns_theta_full 25.242
_diffrn_reflns_theta_max 32.652
_diffrn_reflns_theta_min 4.611
_diffrn_source 'Enhance (Mo) X-ray Source'
_exptl_absorpt_coefficient_mu 4.891
_exptl_absorpt_correction_T_max 1.00000
_exptl_absorpt_correction_T_min 0.27380
_exptl_absorpt_correction_type multi-scan
_exptl_absorpt_process_details
;
CrysAlisPro, Agilent Technologies,
Version 1.171.37.35 (release 13-08-2014 CrysAlis171 .NET)
(compiled Aug 13 2014,18:06:01)
Empirical absorption correction using spherical harmonics,
 implemented in SCALE3 ABSPACK scaling algorithm.
;
_exptl_crystal_colour 'pale yellow'
_exptl_crystal_density_diffrn 2.248
_exptl_crystal_description prizm
_exptl_crystal_F_000 404
_exptl_crystal_size_max 0.52
_exptl_crystal_size_mid 0.23
_exptl_crystal_size_min 0.21
_refine_diff_density_max 0.947
_refine_diff_density_min -1.114
_refine_diff_density_rms 0.129
_refine_ls_extinction_coef 0.0162(12)
_refine_ls_extinction_expression Fc^*^=kFc[1+0.001xFc^2^\l^3^/sin(2\q)]^-1/4^
_refine_ls_extinction_method SHELXL
_refine_ls_goodness_of_fit_ref 1.079
_refine_ls_hydrogen_treatment mixed
_refine_ls_matrix_type full
_refine_ls_number_parameters 49
_refine_ls_number_reflns 1152
_refine_ls_number_restraints 2
_refine_ls_restrained_S_all 1.078
_refine_ls_R_factor_all 0.0446
_refine_ls_R_factor_gt 0.0294
_refine_ls_shift/su_max 0.001
_refine_ls_shift/su_mean 0.000
_refine_ls_structure_factor_coef Fsqd
_refine_ls_weighting_details 'w=1/[\s^2^(Fo^2^)+(0.0300P)^2^+0.4460P] where P=(Fo^2^+2Fc^2^)/3'
_refine_ls_weighting_scheme calc
_refine_ls_wR_factor_gt 0.0640
_refine_ls_wR_factor_ref 0.0741
_reflns_number_gt 891
_reflns_number_total 1239
_reflns_threshold_expression 'I > 2\s(I)'
_cod_data_source_file c8nj00537k2.cif
_cod_data_source_block D1
_cod_depositor_comments 'Adding full bibliography for 7057378--7057386.cif.'
_cod_original_cell_volume 641.23(10)
_cod_database_code 7057378
_diffrn_measurment_method '\w scan'

loop_
_space_group_symop_operation_xyz
'x, y, z'
'-y, x, z+1/2'
'-x, -y, z'
'y, -x, z+1/2'
'-x, -y, -z'
'y, -x, -z-1/2'
'x, y, -z'
'-y, x, -z-1/2'

loop_
_atom_site_label
_atom_site_type_symbol
_atom_site_fract_x
_atom_site_fract_y
_atom_site_fract_z
_atom_site_U_iso_or_equiv
_atom_site_adp_type
_atom_site_occupancy
_atom_site_site_symmetry_order
_atom_site_calc_flag
_atom_site_refinement_flags_posn
_atom_site_refinement_flags_adp
_atom_site_refinement_flags_occupancy
I1 I 0.54515(3) 0.25103(4) 0.5000 0.03787(15) Uani 1 2 d S T P
O1 O -0.0913(4) 0.1851(4) 0.5000 0.0342(7) Uani 1 2 d DS T P
C1 C 0.3106(5) 0.2714(5) 0.5000 0.0373(10) Uani 1 2 d S T P
C2 C 0.1724(5) 0.2874(5) 0.5000 0.0334(9) Uani 1 2 d S T P
C3 C 0.0047(5) 0.3267(5) 0.5000 0.0263(8) Uani 1 2 d S T P
C4 C -0.0392(3) 0.4197(3) 0.3584(3) 0.0306(6) Uani 1 1 d . . .
H4A H -0.0069 0.3618 0.2692 0.037 Uiso 1 1 calc R U .
H4B H -0.1523 0.4327 0.3543 0.037 Uiso 1 1 calc R U .
O2 O 0.0000 0.0000 0.2500 0.0417(11) Uani 1 4 d DS T P
H2O H 0.071(7) 0.036(10) 0.201(8) 0.050 Uiso 0.5 1 d D U P
H1O H -0.077(9) 0.142(9) 0.582(5) 0.050 Uiso 0.5 1 d D U P

loop_
_atom_site_aniso_label
_atom_site_aniso_U_11
_atom_site_aniso_U_22
_atom_site_aniso_U_33
_atom_site_aniso_U_23
_atom_site_aniso_U_13
_atom_site_aniso_U_12
I1 0.02620(17) 0.0390(2) 0.0484(2) 0.000 0.000 -0.00074(11)
O1 0.0286(15) 0.0304(15) 0.0435(19) 0.000 0.000 -0.0059(13)
C1 0.032(2) 0.036(2) 0.043(2) 0.000 0.000 0.0007(18)
C2 0.032(2) 0.033(2) 0.036(2) 0.000 0.000 -0.0003(16)
C3 0.0290(18) 0.0235(17) 0.0264(19) 0.000 0.000 0.0034(15)
C4 0.0311(14) 0.0340(14) 0.0266(13) -0.0003(12) -0.0007(11) -0.0015(11)
O2 0.0401(16) 0.0401(16) 0.045(3) 0.000 0.000 0.000

loop_
_atom_type_symbol
_atom_type_description
_atom_type_scat_dispersion_real
_atom_type_scat_dispersion_imag
_atom_type_scat_source
C C 0.0033 0.0016 'International Tables Vol C Tables 4.2.6.8 and 6.1.1.4'
H H 0.0000 0.0000 'International Tables Vol C Tables 4.2.6.8 and 6.1.1.4'
I I -0.4742 1.8119 'International Tables Vol C Tables 4.2.6.8 and 6.1.1.4'
O O 0.0106 0.0060 'International Tables Vol C Tables 4.2.6.8 and 6.1.1.4'

loop_
_geom_angle_atom_site_label_1
_geom_angle_atom_site_label_2
_geom_angle_atom_site_label_3
_geom_angle
_geom_angle_site_symmetry_1
_geom_angle_site_symmetry_3
C1 I1 O1 174.68(15) . 1_655
C3 O1 H1O 107(6) . .
C2 C1 I1 178.4(4) . .
C1 C2 C3 173.4(5) . .
O1 C3 C2 111.0(3) . .
O1 C3 C4 107.0(2) . .
C2 C3 C4 110.9(2) . .
O1 C3 C4 107.0(2) . 7_556
C2 C3 C4 110.9(2) . 7_556
C4 C3 C4 110.0(3) . 7_556
C4 C4 C3 111.0(2) 3_565 .
C4 C4 H4A 109.4 3_565 .
C3 C4 H4A 109.4 . .
C4 C4 H4B 109.4 3_565 .
C3 C4 H4B 109.4 . .
H4A C4 H4B 108.0 . .

loop_
_geom_bond_atom_site_label_1
_geom_bond_atom_site_label_2
_geom_bond_distance
_geom_bond_site_symmetry_2
I1 C1 2.005(5) .
I1 O1 3.146(3) 1_655
O1 C3 1.457(5) .
O1 H1O 0.83(2) .
C1 C2 1.184(6) .
C2 C3 1.467(6) .
C3 C4 1.528(4) .
C3 C4 1.528(4) 7_556
C4 C4 1.522(6) 3_565
C4 H4A 0.9700 .
C4 H4B 0.9700 .
O2 H2O 0.802(19) .

loop_
_geom_hbond_atom_site_label_D
_geom_hbond_atom_site_label_H
_geom_hbond_atom_site_label_A
_geom_hbond_distance_DH
_geom_hbond_distance_HA
_geom_hbond_distance_DA
_geom_hbond_angle_DHA
_geom_hbond_site_symmetry_A
C4 H4B I1 0.97 3.27 4.020(3) 135.5 1_455
O2 H2O O1 0.802(19) 2.08(4) 2.8239(19) 154(8) 6_556
O1 H1O O2 0.83(2) 2.02(3) 2.8239(19) 164(8) 5_556

loop_
_geom_torsion_atom_site_label_1
_geom_torsion_atom_site_label_2
_geom_torsion_atom_site_label_3
_geom_torsion_atom_site_label_4
_geom_torsion
_geom_torsion_site_symmetry_1
_geom_torsion_site_symmetry_4
O1 C3 C4 C4 172.5(3) . 3_565
C2 C3 C4 C4 -66.3(4) . 3_565
C4 C3 C4 C4 56.7(4) 7_556 3_565
